data_1576744
loop_
_publ_author_name
'Qi, Jun-Chao'
'Chen, Xiao-Gang'
'Wang, Zhen-Yu'
'Tang, Yuan-Yuan'
'Song, Xian-Jiang'
'Qin, Yan'
'Lv, Hui-Peng'
'Xiong, Ren-Gen'
'Liao, Wei-Qiang'

_publ_section_title
;
 Organic-inorganic perovskite ferroelectric catalytic selective alkyne
 coupling under ultrasound sonication.
;
_journal_issue 3
_journal_name_full 'Chemical science'
_journal_page_first 1792
_journal_page_last 1800
_journal_paper_doi 10.1039/d5sc07784b
_journal_volume 17
_journal_year 2026
_chemical_formula_moiety 'C16 H10'
_chemical_formula_sum 'C16 H10'
_chemical_formula_weight 202.24
_space_group_crystal_system monoclinic
_space_group_IT_number 14
_space_group_name_Hall '-P 2yn'
_space_group_name_H-M_alt 'P 1 21/n 1'
_atom_sites_solution_hydrogens geom
_audit_creation_date 2025-10-07
_audit_creation_method
;
Olex2 1.5
(compiled 2025.07.13 svn.rb7424aed for OlexSys, GUI svn.r7314)
;
_audit_update_record
;
2025-10-07 deposited with the CCDC.	2025-11-18 downloaded from the CCDC.
;
_cell_angle_alpha 90
_cell_angle_beta 101.223(3)
_cell_angle_gamma 90
_cell_formula_units_Z 2
_cell_length_a 6.6124(2)
_cell_length_b 6.0702(2)
_cell_length_c 14.6218(5)
_cell_measurement_reflns_used 1912
_cell_measurement_temperature 272.7(3)
_cell_measurement_theta_max 71.4380
_cell_measurement_theta_min 6.1580
_cell_volume 575.68(3)
_computing_cell_refinement 'CrysAlisPro 1.171.43.129a (Rigaku OD, 2024)'
_computing_data_collection 'CrysAlisPro system (CCD 43.129a 64-bit (release 29-06-2024))'
_computing_data_reduction 'CrysAlisPro 1.171.43.129a (Rigaku OD, 2024)'
_computing_molecular_graphics 'Olex2 1.5 (Dolomanov et al., 2009)'
_computing_publication_material 'Olex2 1.5 (Dolomanov et al., 2009)'
_computing_structure_refinement 'SHELXL 2019/3 (Sheldrick, 2015)'
_computing_structure_solution 'SHELXT 2018/2 (Sheldrick, 2018)'
_diffrn_ambient_environment N~2~
_diffrn_ambient_temperature 272.7(3)
_diffrn_detector 'Hybrid Pixel Array Detector'
_diffrn_detector_area_resol_mean 10.0000
_diffrn_detector_type 'HyPix-Arc 150'
_diffrn_measured_fraction_theta_full 0.996
_diffrn_measured_fraction_theta_max 0.969
_diffrn_measurement_details
;
List of Runs (angles in degrees, time in seconds):

  # Type    Start    End  Width  t~exp~   \w     \q     \k     \f   Frames
#--------------------------------------------------------------------------
  1  \w     55.00 117.00   0.50    0.20    --   75.32  15.00  60.00  124
  2  \w     55.00 119.00   0.50    0.20    --   75.32  15.00 -60.00  128
  3  \w     75.00 119.00   0.50    0.20    --   74.97  15.00-180.00   88
  4  \w     51.00  78.00   0.50    0.20    --   60.40  15.00-180.00   54
  5  \w     25.00  51.00   0.50    0.20    --   60.40-125.00-120.00   52
  6  \w     57.00  83.00   0.50    0.20    --   60.40-125.00-120.00   52
  7  \w     33.00  64.00   0.50    0.20    --   60.40-125.00-150.00   62
  8  \w     37.00  63.00   0.50    0.20    --   74.97-125.00-120.00   52
  9  \w     59.00  90.00   0.50    0.20    --   75.32-125.00 -90.00   62
 10  \w     74.00  99.00   0.50    0.20    --   74.97-125.00-120.00   50
 11  \w     45.00  84.00   0.50    0.20    --   75.32-125.00-180.00   78
 12  \w    -88.00 -63.00   0.50    0.20    --  -75.45 -15.00  90.00   50
 13  \w    -95.00 -46.00   0.50    0.20    --  -60.77 -15.00   0.00   98
 14  \w   -104.00 -62.00   0.50    0.20    --  -60.77 -15.00 -30.00   84
 15  \w   -108.00 -64.00   0.50    0.20    --  -75.45 -15.00   0.00   88
 16  \w   -100.00 -73.00   0.50    0.20    --  -60.77 -15.00 -90.00   54
 17  \w    -96.00 -31.00   0.50    0.20    --  -73.82 125.00 -90.00  130
 18  \w    -49.00 -23.00   0.50    0.20    --  -60.77 125.00-180.00   52
;
_diffrn_measurement_device 'four-circle diffractometer'
_diffrn_measurement_device_type 'XtaLAB Synergy R, DW system, HyPix-Arc 150'
_diffrn_measurement_method '\w scans'
_diffrn_orient_matrix_type 'CrysAlisPro convention (1999,Acta A55,543-557)'
_diffrn_orient_matrix_UB_11 0.0415037000
_diffrn_orient_matrix_UB_12 0.0886702000
_diffrn_orient_matrix_UB_13 0.1006346000
_diffrn_orient_matrix_UB_21 -0.2321004000
_diffrn_orient_matrix_UB_22 0.0445238000
_diffrn_orient_matrix_UB_23 -0.0078012000
_diffrn_orient_matrix_UB_31 -0.0282122000
_diffrn_orient_matrix_UB_32 -0.2336513000
_diffrn_orient_matrix_UB_33 0.0367185000
_diffrn_radiation_monochromator mirror
_diffrn_radiation_probe x-ray
_diffrn_radiation_type 'Cu K\a'
_diffrn_radiation_wavelength 1.54184
_diffrn_reflns_av_R_equivalents 0.0194
_diffrn_reflns_av_unetI/netI 0.0258
_diffrn_reflns_Laue_measured_fraction_full 0.996
_diffrn_reflns_Laue_measured_fraction_max 0.969
_diffrn_reflns_limit_h_max 8
_diffrn_reflns_limit_h_min -7
_diffrn_reflns_limit_k_max 5
_diffrn_reflns_limit_k_min -7
_diffrn_reflns_limit_l_max 15
_diffrn_reflns_limit_l_min -17
_diffrn_reflns_number 3066
_diffrn_reflns_point_group_measured_fraction_full 0.996
_diffrn_reflns_point_group_measured_fraction_max 0.969
_diffrn_reflns_theta_full 67.684
_diffrn_reflns_theta_max 71.960
_diffrn_reflns_theta_min 6.171
_diffrn_source 'Rotating-anode X-ray tube'
_diffrn_source_type 'Rigaku (Cu) X-ray Source'
_exptl_absorpt_coefficient_mu 0.502
_exptl_absorpt_correction_T_max 1.00000
_exptl_absorpt_correction_T_min 0.80296
_exptl_absorpt_correction_type multi-scan
_exptl_absorpt_process_details
;
CrysAlisPro 1.171.43.129a (Rigaku Oxford Diffraction, 2024)
Empirical absorption correction using spherical harmonics,
implemented in SCALE3 ABSPACK scaling algorithm.
;
_exptl_crystal_colour colourless
_exptl_crystal_colour_primary colourless
_exptl_crystal_density_diffrn 1.167
_exptl_crystal_description block
_exptl_crystal_F_000 212
_refine_diff_density_max 0.106
_refine_diff_density_min -0.105
_refine_diff_density_rms 0.025
_refine_ls_extinction_coef 0.021(2)
_refine_ls_extinction_expression Fc^*^=kFc[1+0.001xFc^2^\l^3^/sin(2\q)]^-1/4^
_refine_ls_extinction_method 'SHELXL-2019/2 (Sheldrick 2019)'
_refine_ls_goodness_of_fit_ref 1.092
_refine_ls_hydrogen_treatment constr
_refine_ls_matrix_type full
_refine_ls_number_parameters 74
_refine_ls_number_reflns 1092
_refine_ls_number_restraints 0
_refine_ls_restrained_S_all 1.092
_refine_ls_R_factor_all 0.0441
_refine_ls_R_factor_gt 0.0372
_refine_ls_shift/su_max 0.001
_refine_ls_shift/su_mean 0.000
_refine_ls_structure_factor_coef Fsqd
_refine_ls_weighting_details 'w=1/[\s^2^(Fo^2^)+(0.0505P)^2^+0.0528P] where P=(Fo^2^+2Fc^2^)/3'
_refine_ls_weighting_scheme calc
_refine_ls_wR_factor_gt 0.1038
_refine_ls_wR_factor_ref 0.1100
_reflns_Friedel_coverage 0.000
_reflns_number_gt 906
_reflns_number_total 1092
_reflns_threshold_expression 'I > 2\s(I)'
_cod_data_source_file d5sc07784b2.cif
_cod_data_source_block 2a
_cod_database_code 1576744
_shelx_shelxl_version_number 2019/3
_chemical_oxdiff_formula 'C H'
_shelx_space_group_comment
;
The symmetry employed for this shelxl refinement is uniquely defined
by the following loop, which should always be used as a source of
symmetry information in preference to the above space-group names.
They are only intended as comments.
;
_reflns_odcompleteness_completeness 99.82
_reflns_odcompleteness_iscentric 1
_reflns_odcompleteness_theta 66.97
_olex2_refinement_description
;
1. Fixed Uiso
 At 1.2 times of:
  All C(H) groups
2.a Aromatic/amide H refined with riding coordinates:
 C004(H004), C005(H005), C006(H006), C007(H007), C008(H008)
;
_olex2_submission_special_instructions 'No special instructions were received'
_oxdiff_exptl_absorpt_empirical_details
;
Empirical correction (ABSPACK) includes:
- Absorption correction using spherical harmonics
- Frame scaling
;
_oxdiff_exptl_absorpt_empirical_full_max 2.018
_oxdiff_exptl_absorpt_empirical_full_min 0.506

loop_
_space_group_symop_operation_xyz
'x, y, z'
'-x+1/2, y+1/2, -z+1/2'
'-x, -y, -z'
'x-1/2, -y-1/2, z-1/2'

loop_
_atom_site_label
_atom_site_type_symbol
_atom_site_fract_x
_atom_site_fract_y
_atom_site_fract_z
_atom_site_U_iso_or_equiv
_atom_site_adp_type
_atom_site_occupancy
_atom_site_site_symmetry_order
_atom_site_calc_flag
_atom_site_refinement_flags_posn
_atom_site_refinement_flags_adp
_atom_site_refinement_flags_occupancy
_atom_site_disorder_assembly
_atom_site_disorder_group
C001 C 0.70741(17) 0.65385(18) 0.59253(7) 0.0474(3) Uani 1 1 d . . . . .
C002 C 0.83334(18) 0.80122(19) 0.55152(8) 0.0529(3) Uani 1 1 d . . . . .
C003 C 0.93948(18) 0.92769(19) 0.51888(8) 0.0539(3) Uani 1 1 d . . . . .
C004 C 0.7815(2) 0.44576(19) 0.62338(8) 0.0548(3) Uani 1 1 d . . . . .
H004 H 0.911720 0.401089 0.615783 0.066 Uiso 1 1 calc R U . . .
C005 C 0.51159(18) 0.7174(2) 0.60287(8) 0.0568(4) Uani 1 1 d . . . . .
H005 H 0.460260 0.854834 0.581845 0.068 Uiso 1 1 calc R U . . .
C006 C 0.6621(2) 0.3072(2) 0.66491(8) 0.0635(4) Uani 1 1 d . . . . .
H006 H 0.712335 0.169455 0.686053 0.076 Uiso 1 1 calc R U . . .
C007 C 0.3932(2) 0.5760(3) 0.64447(10) 0.0692(4) Uani 1 1 d . . . . .
H007 H 0.262203 0.618512 0.651783 0.083 Uiso 1 1 calc R U . . .
C008 C 0.4690(2) 0.3714(3) 0.67526(9) 0.0715(4) Uani 1 1 d . . . . .
H008 H 0.388586 0.276587 0.703179 0.086 Uiso 1 1 calc R U . . .

loop_
_atom_site_aniso_label
_atom_site_aniso_U_11
_atom_site_aniso_U_22
_atom_site_aniso_U_33
_atom_site_aniso_U_23
_atom_site_aniso_U_13
_atom_site_aniso_U_12
C001 0.0521(6) 0.0464(6) 0.0435(6) -0.0016(4) 0.0089(4) -0.0063(5)
C002 0.0555(7) 0.0487(7) 0.0555(6) 0.0001(5) 0.0134(5) -0.0020(5)
C003 0.0542(7) 0.0482(6) 0.0614(7) 0.0021(5) 0.0165(5) -0.0011(5)
C004 0.0600(7) 0.0491(7) 0.0557(7) -0.0021(5) 0.0124(5) -0.0013(5)
C005 0.0521(7) 0.0583(7) 0.0582(7) 0.0030(5) 0.0066(5) -0.0008(5)
C006 0.0823(9) 0.0512(7) 0.0554(7) 0.0055(5) 0.0092(6) -0.0100(7)
C007 0.0519(7) 0.0888(10) 0.0689(8) -0.0018(7) 0.0164(6) -0.0120(7)
C008 0.0810(10) 0.0769(10) 0.0580(8) 0.0072(7) 0.0173(7) -0.0281(8)

loop_
_atom_type_symbol
_atom_type_description
_atom_type_scat_dispersion_real
_atom_type_scat_dispersion_imag
_atom_type_scat_source
C C 0.0181 0.0091 'International Tables Vol C Tables 4.2.6.8 and 6.1.1.4'
H H 0.0000 0.0000 'International Tables Vol C Tables 4.2.6.8 and 6.1.1.4'

loop_
_geom_angle_atom_site_label_1
_geom_angle_atom_site_label_2
_geom_angle_atom_site_label_3
_geom_angle
_geom_angle_site_symmetry_1
_geom_angle_site_symmetry_3
_geom_angle_publ_flag
C004 C001 C002 120.29(10) . . ?
C005 C001 C002 120.23(11) . . ?
C005 C001 C004 119.48(11) . . ?
C003 C002 C001 178.54(12) . . ?
C002 C003 C003 179.75(18) . 3_776 ?
C001 C004 H004 120.0 . . ?
C006 C004 C001 120.06(11) . . ?
C006 C004 H004 120.0 . . ?
C001 C005 H005 120.1 . . ?
C007 C005 C001 119.76(12) . . ?
C007 C005 H005 120.1 . . ?
C004 C006 H006 119.9 . . ?
C008 C006 C004 120.16(13) . . ?
C008 C006 H006 119.9 . . ?
C005 C007 H007 119.9 . . ?
C005 C007 C008 120.14(13) . . ?
C008 C007 H007 119.9 . . ?
C006 C008 C007 120.39(12) . . ?
C006 C008 H008 119.8 . . ?
C007 C008 H008 119.8 . . ?

loop_
_geom_bond_atom_site_label_1
_geom_bond_atom_site_label_2
_geom_bond_distance
_geom_bond_site_symmetry_2
_geom_bond_publ_flag
C001 C002 1.4309(15) . ?
C001 C004 1.3974(16) . ?
C001 C005 1.3872(16) . ?
C002 C003 1.2001(15) . ?
C003 C003 1.374(2) 3_776 ?
C004 H004 0.9300 . ?
C004 C006 1.3733(16) . ?
C005 H005 0.9300 . ?
C005 C007 1.3801(17) . ?
C006 H006 0.9300 . ?
C006 C008 1.371(2) . ?
C007 H007 0.9300 . ?
C007 C008 1.382(2) . ?
C008 H008 0.9300 . ?

loop_
_geom_torsion_atom_site_label_1
_geom_torsion_atom_site_label_2
_geom_torsion_atom_site_label_3
_geom_torsion_atom_site_label_4
_geom_torsion
_geom_torsion_site_symmetry_1
_geom_torsion_site_symmetry_2
_geom_torsion_site_symmetry_3
_geom_torsion_site_symmetry_4
_geom_torsion_publ_flag
C001 C004 C006 C008 0.76(18) . . . . ?
C001 C005 C007 C008 -0.35(19) . . . . ?
C002 C001 C004 C006 178.30(10) . . . . ?
C002 C001 C005 C007 -178.51(11) . . . . ?
C004 C001 C005 C007 0.81(17) . . . . ?
C004 C006 C008 C007 -0.3(2) . . . . ?
C005 C001 C004 C006 -1.03(17) . . . . ?
C005 C007 C008 C006 0.1(2) . . . . ?
